data_7202697
loop_
_publ_author_name
'Ho, Soo Yei'
'Tiekink, Edward R. T.'

_publ_section_title
;
 Supramolecular aggregation patterns in the crystal structures of the
 dinuclear phosphinegold(i) thiolates,
 [(Ph2P(CH2)4PPh2){AuSC(OR)?NC6H4Y-4}2] for R = Me, Et or iPr and Y =
 H, NO2 or Me: the influence on intermolecular interactions exerted by
 R and Y
;
_journal_issue 5
_journal_name_full CrystEngComm
_journal_page_first 368
_journal_paper_doi 10.1039/b700295e
_journal_volume 9
_journal_year 2007
_chemical_formula_sum 'C48 H52 Au2 N2 O2 P2 S2'
_chemical_formula_weight 1208.91
_space_group_IT_number 14
_symmetry_cell_setting monoclinic
_symmetry_space_group_name_Hall '-P 2ybc'
_symmetry_space_group_name_H-M 'P 1 21/c 1'
_atom_sites_solution_hydrogens geom
_atom_sites_solution_primary direct
_atom_sites_solution_secondary difmap
_audit_creation_method SHELXL-97
_cell_angle_alpha 90
_cell_angle_beta 99.062(5)
_cell_angle_gamma 90
_cell_formula_units_Z 2
_cell_length_a 9.2316(19)
_cell_length_b 10.341(2)
_cell_length_c 24.703(5)
_cell_measurement_reflns_used 4381
_cell_measurement_temperature 223(2)
_cell_measurement_theta_max 27.0
_cell_measurement_theta_min 2.2
_cell_volume 2328.8(8)
_computing_cell_refinement 'SAINT (Bruker, 2000)'
_computing_data_collection 'SMART (Bruker, 2000)'
_computing_data_reduction 'SHELXTL (Bruker, 2000)'
_computing_molecular_graphics 'ORTEPII (Johnson, 1976)'
_computing_publication_material 'Bruker SHEXLTL (Bruker, 2000)'
_computing_structure_refinement 'SHELXL-97 (Sheldrick, 1997)'
_computing_structure_solution 'PATTY in DIRDIF92 (Beurskens et al., 1992)'
_diffrn_ambient_temperature 223(2)
_diffrn_measured_fraction_theta_full 0.989
_diffrn_measured_fraction_theta_max 0.989
_diffrn_measurement_device_type 'Bruker AXS SMART CCD'
_diffrn_measurement_method '\w scans'
_diffrn_radiation_monochromator graphite
_diffrn_radiation_source 'fine-focus sealed tube'
_diffrn_radiation_type MoK\a
_diffrn_radiation_wavelength 0.71069
_diffrn_reflns_av_R_equivalents 0.048
_diffrn_reflns_av_sigmaI/netI 0.058
_diffrn_reflns_limit_h_max 12
_diffrn_reflns_limit_h_min -12
_diffrn_reflns_limit_k_max 14
_diffrn_reflns_limit_k_min -14
_diffrn_reflns_limit_l_max 28
_diffrn_reflns_limit_l_min -34
_diffrn_reflns_number 19064
_diffrn_reflns_theta_full 30.1
_diffrn_reflns_theta_max 30.1
_diffrn_reflns_theta_min 1.7
_diffrn_standards_decay_% 0
_diffrn_standards_number 0
_exptl_absorpt_coefficient_mu 6.490
_exptl_absorpt_correction_T_max 1
_exptl_absorpt_correction_T_min 0.417
_exptl_absorpt_correction_type multi-scan
_exptl_absorpt_process_details '(SADABS, Bruker, 2000 & Blessing, 1995)'
_exptl_crystal_colour colourless
_exptl_crystal_density_diffrn 1.724
_exptl_crystal_density_method 'not measured'
_exptl_crystal_description block
_exptl_crystal_F_000 1180
_exptl_crystal_size_max 0.26
_exptl_crystal_size_mid 0.13
_exptl_crystal_size_min 0.08
_refine_diff_density_max 1.59
_refine_diff_density_min -0.89
_refine_diff_density_rms 0.228
_refine_ls_extinction_method none
_refine_ls_goodness_of_fit_ref 1.04
_refine_ls_hydrogen_treatment constr
_refine_ls_matrix_type full
_refine_ls_number_parameters 263
_refine_ls_number_reflns 6752
_refine_ls_number_restraints 0
_refine_ls_restrained_S_all 1.04
_refine_ls_R_factor_all 0.054
_refine_ls_R_factor_gt 0.037
_refine_ls_shift/su_max <0.001
_refine_ls_shift/su_mean 0.000
_refine_ls_structure_factor_coef Fsqd
_refine_ls_weighting_details 'calc w=1/[\s^2^(Fo^2^)+(0.0429P)^2^] where P=(Fo^2^+2Fc^2^)/3'
_refine_ls_weighting_scheme calc
_refine_ls_wR_factor_gt 0.082
_refine_ls_wR_factor_ref 0.097
_reflns_number_gt 5331
_reflns_number_total 6752
_reflns_threshold_expression I>2\s(I)
_cod_data_source_file b700295e.txt
_cod_data_source_block dppb[Au(SC(OEt)=NC6H4Me-p)]2
_cod_original_sg_symbol_H-M P21/c
_cod_database_code 7202697

loop_
_symmetry_equiv_pos_as_xyz
'x, y, z'
'-x, y+1/2, -z+1/2'
'-x, -y, -z'
'x, -y-1/2, z-1/2'

loop_
_atom_site_label
_atom_site_type_symbol
_atom_site_fract_x
_atom_site_fract_y
_atom_site_fract_z
_atom_site_U_iso_or_equiv
_atom_site_adp_type
_atom_site_occupancy
_atom_site_symmetry_multiplicity
_atom_site_calc_flag
_atom_site_refinement_flags
_atom_site_disorder_assembly
_atom_site_disorder_group
Au Au 0.081884(18) 0.119083(15) 0.056258(7) 0.03069(7) Uani 1 1 d . . .
S1 S -0.11604(14) 0.01776(12) 0.08547(5) 0.0390(3) Uani 1 1 d . . .
P1 P 0.26789(12) 0.24152(10) 0.03408(5) 0.0279(2) Uani 1 1 d . . .
O1 O 0.0303(4) 0.1188(3) 0.17463(16) 0.0452(9) Uani 1 1 d . . .
N1 N -0.1926(4) 0.0403(4) 0.18759(17) 0.0396(9) Uani 1 1 d . . .
C1 C -0.1005(5) 0.0584(4) 0.1555(2) 0.0341(10) Uani 1 1 d . . .
C2 C -0.3264(5) -0.0268(5) 0.17048(19) 0.0343(10) Uani 1 1 d . . .
C3 C -0.4575(6) 0.0373(5) 0.1734(2) 0.0399(11) Uani 1 1 d . . .
H3 H -0.4556 0.1249 0.1837 0.048 Uiso 1 1 calc R . .
C4 C -0.5909(6) -0.0264(5) 0.1611(2) 0.0417(11) Uani 1 1 d . . .
H4 H -0.6783 0.0191 0.1627 0.050 Uiso 1 1 calc R . .
C5 C -0.5973(6) -0.1560(6) 0.1467(2) 0.0459(12) Uani 1 1 d . . .
C6 C -0.4668(6) -0.2200(5) 0.1441(2) 0.0454(12) Uani 1 1 d . . .
H6 H -0.4690 -0.3077 0.1340 0.055 Uiso 1 1 calc R . .
C7 C -0.3318(6) -0.1568(5) 0.1562(2) 0.0415(11) Uani 1 1 d . . .
H7 H -0.2445 -0.2024 0.1547 0.050 Uiso 1 1 calc R . .
C5' C -0.7440(7) -0.2256(7) 0.1333(3) 0.071(2) Uani 1 1 d . . .
H5'1 H -0.8217 -0.1696 0.1417 0.106 Uiso 1 1 calc R . .
H5'2 H -0.7417 -0.3041 0.1549 0.106 Uiso 1 1 calc R . .
H5'3 H -0.7620 -0.2475 0.0946 0.106 Uiso 1 1 calc R . .
C8 C 0.0509(6) 0.1624(6) 0.2314(2) 0.0518(14) Uani 1 1 d . . .
H8A H 0.1560 0.1721 0.2448 0.062 Uiso 1 1 calc R . .
H8B H 0.0120 0.0970 0.2540 0.062 Uiso 1 1 calc R . .
C8A C -0.0249(8) 0.2888(7) 0.2370(3) 0.0682(18) Uani 1 1 d . . .
H8A1 H -0.0087 0.3152 0.2751 0.102 Uiso 1 1 calc R . .
H8A2 H -0.1293 0.2789 0.2245 0.102 Uiso 1 1 calc R . .
H8A3 H 0.0143 0.3540 0.2150 0.102 Uiso 1 1 calc R . .
C9 C 0.3978(5) 0.1648(4) -0.00416(19) 0.0302(9) Uani 1 1 d . . .
H9A H 0.3506 0.1529 -0.0422 0.036 Uiso 1 1 calc R . .
H9B H 0.4817 0.2227 -0.0044 0.036 Uiso 1 1 calc R . .
C10 C 0.4539(5) 0.0335(4) 0.01922(19) 0.0318(9) Uani 1 1 d . . .
H10A H 0.5138 0.0460 0.0553 0.038 Uiso 1 1 calc R . .
H10B H 0.3704 -0.0216 0.0239 0.038 Uiso 1 1 calc R . .
C11 C 0.2023(5) 0.3793(4) -0.0090(2) 0.0312(9) Uani 1 1 d . . .
C12 C 0.1169(6) 0.3543(5) -0.0602(2) 0.0382(11) Uani 1 1 d . . .
H12 H 0.0941 0.2686 -0.0710 0.046 Uiso 1 1 calc R . .
C13 C 0.0667(5) 0.4553(5) -0.0945(2) 0.0417(12) Uani 1 1 d . . .
H13 H 0.0122 0.4382 -0.1292 0.050 Uiso 1 1 calc R . .
C14 C 0.0960(6) 0.5809(5) -0.0782(2) 0.0447(12) Uani 1 1 d . . .
H14 H 0.0617 0.6495 -0.1018 0.054 Uiso 1 1 calc R . .
C15 C 0.1750(6) 0.6062(4) -0.0276(3) 0.0443(13) Uani 1 1 d . . .
H15 H 0.1929 0.6924 -0.0164 0.053 Uiso 1 1 calc R . .
C16 C 0.2290(5) 0.5066(4) 0.0073(2) 0.0378(11) Uani 1 1 d . . .
H16 H 0.2836 0.5252 0.0418 0.045 Uiso 1 1 calc R . .
C17 C 0.3714(5) 0.3117(4) 0.09570(18) 0.0297(9) Uani 1 1 d . . .
C18 C 0.3038(6) 0.3263(5) 0.1420(2) 0.0446(12) Uani 1 1 d . . .
H18 H 0.2074 0.2964 0.1414 0.054 Uiso 1 1 calc R . .
C19 C 0.3785(7) 0.3849(5) 0.1889(2) 0.0549(15) Uani 1 1 d . . .
H19 H 0.3314 0.3973 0.2195 0.066 Uiso 1 1 calc R . .
C20 C 0.5209(7) 0.4244(6) 0.1904(2) 0.0550(15) Uani 1 1 d . . .
H20 H 0.5719 0.4626 0.2223 0.066 Uiso 1 1 calc R . .
C21 C 0.5887(7) 0.4084(6) 0.1454(2) 0.0527(15) Uani 1 1 d . . .
H21 H 0.6862 0.4360 0.1467 0.063 Uiso 1 1 calc R . .
C22 C 0.5160(6) 0.3525(5) 0.0985(2) 0.0450(12) Uani 1 1 d . . .
H22 H 0.5642 0.3417 0.0680 0.054 Uiso 1 1 calc R . .

loop_
_atom_site_aniso_label
_atom_site_aniso_U_11
_atom_site_aniso_U_22
_atom_site_aniso_U_33
_atom_site_aniso_U_23
_atom_site_aniso_U_13
_atom_site_aniso_U_12
Au 0.03451(10) 0.02727(9) 0.03111(11) -0.00019(7) 0.00767(7) -0.00012(7)
S1 0.0442(7) 0.0419(6) 0.0320(6) -0.0065(5) 0.0096(5) -0.0144(5)
P1 0.0310(5) 0.0259(5) 0.0273(6) -0.0006(4) 0.0066(4) 0.0025(4)
O1 0.0425(19) 0.053(2) 0.038(2) -0.0105(17) 0.0016(15) -0.0150(15)
N1 0.043(2) 0.045(2) 0.029(2) -0.0016(18) 0.0023(17) -0.0078(18)
C1 0.038(2) 0.033(2) 0.030(2) -0.0003(19) 0.0014(19) -0.0037(19)
C2 0.037(2) 0.043(2) 0.022(2) 0.0051(19) 0.0029(18) -0.004(2)
C3 0.048(3) 0.039(2) 0.033(3) 0.003(2) 0.007(2) -0.002(2)
C4 0.040(3) 0.052(3) 0.035(3) 0.003(2) 0.009(2) 0.002(2)
C5 0.047(3) 0.053(3) 0.039(3) 0.000(2) 0.010(2) -0.015(2)
C6 0.059(3) 0.036(2) 0.043(3) -0.006(2) 0.013(2) -0.009(2)
C7 0.048(3) 0.044(3) 0.033(3) 0.008(2) 0.008(2) -0.001(2)
C5' 0.053(4) 0.074(4) 0.085(5) -0.016(4) 0.010(3) -0.026(3)
C8 0.053(3) 0.064(3) 0.036(3) -0.006(3) -0.001(2) -0.015(3)
C8A 0.075(4) 0.073(4) 0.056(4) -0.024(4) 0.006(3) -0.011(3)
C9 0.028(2) 0.034(2) 0.029(2) -0.0041(19) 0.0070(17) 0.0028(17)
C10 0.036(2) 0.035(2) 0.025(2) -0.0040(19) 0.0060(18) 0.0083(18)
C11 0.033(2) 0.031(2) 0.032(2) 0.0037(18) 0.0110(18) 0.0041(17)
C12 0.047(3) 0.032(2) 0.034(3) 0.001(2) 0.002(2) 0.001(2)
C13 0.044(3) 0.045(3) 0.036(3) 0.006(2) 0.003(2) 0.006(2)
C14 0.047(3) 0.040(2) 0.049(3) 0.012(2) 0.013(2) 0.012(2)
C15 0.051(3) 0.029(2) 0.057(4) 0.006(2) 0.020(3) 0.005(2)
C16 0.042(3) 0.033(2) 0.039(3) -0.003(2) 0.007(2) 0.002(2)
C17 0.037(2) 0.028(2) 0.025(2) -0.0005(17) 0.0064(17) 0.0005(17)
C18 0.046(3) 0.052(3) 0.038(3) -0.007(2) 0.016(2) -0.007(2)
C19 0.066(4) 0.068(4) 0.034(3) -0.015(3) 0.016(3) -0.009(3)
C20 0.070(4) 0.061(3) 0.033(3) -0.012(3) 0.005(3) -0.015(3)
C21 0.046(3) 0.070(4) 0.040(3) -0.010(3) 0.002(2) -0.015(3)
C22 0.043(3) 0.055(3) 0.039(3) -0.008(2) 0.015(2) -0.010(2)

loop_
_atom_type_symbol
_atom_type_description
_atom_type_scat_dispersion_real
_atom_type_scat_dispersion_imag
_atom_type_scat_source
C C 0.0033 0.0016 'International Tables Vol C Tables 4.2.6.8 and 6.1.1.4'
H H 0.0000 0.0000 'International Tables Vol C Tables 4.2.6.8 and 6.1.1.4'
Au Au -2.0133 8.8022 'International Tables Vol C Tables 4.2.6.8 and 6.1.1.4'
N N 0.0061 0.0033 'International Tables Vol C Tables 4.2.6.8 and 6.1.1.4'
O O 0.0106 0.0060 'International Tables Vol C Tables 4.2.6.8 and 6.1.1.4'
P P 0.1023 0.0942 'International Tables Vol C Tables 4.2.6.8 and 6.1.1.4'
S S 0.1246 0.1234 'International Tables Vol C Tables 4.2.6.8 and 6.1.1.4'

loop_
_geom_angle_atom_site_label_1
_geom_angle_atom_site_label_2
_geom_angle_atom_site_label_3
_geom_angle
_geom_angle_site_symmetry_1
_geom_angle_site_symmetry_3
_geom_angle_publ_flag
P1 Au S1 172.35(4) . . ?
C1 S1 Au 104.54(16) . . ?
C17 P1 C11 105.0(2) . . ?
C17 P1 C9 107.8(2) . . ?
C11 P1 C9 102.9(2) . . ?
C17 P1 Au 109.81(15) . . ?
C11 P1 Au 112.48(15) . . ?
C9 P1 Au 117.87(15) . . ?
C1 O1 C8 116.5(4) . . ?
C1 N1 C2 121.6(4) . . ?
N1 C1 O1 119.5(4) . . ?
N1 C1 S1 128.4(4) . . ?
O1 C1 S1 112.2(4) . . ?
C3 C2 C7 118.6(4) . . ?
C3 C2 N1 118.3(4) . . ?
C7 C2 N1 122.9(4) . . ?
C2 C3 C4 120.8(5) . . ?
C2 C3 H3 119.6 . . ?
C4 C3 H3 119.6 . . ?
C5 C4 C3 121.0(5) . . ?
C5 C4 H4 119.5 . . ?
C3 C4 H4 119.5 . . ?
C4 C5 C6 118.2(5) . . ?
C4 C5 C5' 120.9(5) . . ?
C6 C5 C5' 120.9(5) . . ?
C7 C6 C5 121.3(5) . . ?
C7 C6 H6 119.4 . . ?
C5 C6 H6 119.4 . . ?
C6 C7 C2 120.2(5) . . ?
C6 C7 H7 119.9 . . ?
C2 C7 H7 119.9 . . ?
C5 C5' H5'1 109.5 . . ?
C5 C5' H5'2 109.5 . . ?
H5'1 C5' H5'2 109.5 . . ?
C5 C5' H5'3 109.5 . . ?
H5'1 C5' H5'3 109.5 . . ?
H5'2 C5' H5'3 109.5 . . ?
O1 C8 C8A 111.6(5) . . ?
O1 C8 H8A 109.3 . . ?
C8A C8 H8A 109.3 . . ?
O1 C8 H8B 109.3 . . ?
C8A C8 H8B 109.3 . . ?
H8A C8 H8B 108.0 . . ?
C8 C8A H8A1 109.5 . . ?
C8 C8A H8A2 109.5 . . ?
H8A1 C8A H8A2 109.5 . . ?
C8 C8A H8A3 109.5 . . ?
H8A1 C8A H8A3 109.5 . . ?
H8A2 C8A H8A3 109.5 . . ?
C10 C9 P1 113.7(3) . . ?
C10 C9 H9A 108.8 . . ?
P1 C9 H9A 108.8 . . ?
C10 C9 H9B 108.8 . . ?
P1 C9 H9B 108.8 . . ?
H9A C9 H9B 107.7 . . ?
C10 C10 C9 110.7(5) 3_655 . ?
C10 C10 H10A 109.5 3_655 . ?
C9 C10 H10A 109.5 . . ?
C10 C10 H10B 109.5 3_655 . ?
C9 C10 H10B 109.5 . . ?
H10A C10 H10B 108.1 . . ?
C16 C11 C12 119.0(4) . . ?
C16 C11 P1 123.1(4) . . ?
C12 C11 P1 118.0(3) . . ?
C11 C12 C13 120.0(5) . . ?
C11 C12 H12 120.0 . . ?
C13 C12 H12 120.0 . . ?
C12 C13 C14 120.2(5) . . ?
C12 C13 H13 119.9 . . ?
C14 C13 H13 119.9 . . ?
C15 C14 C13 120.0(5) . . ?
C15 C14 H14 120.0 . . ?
C13 C14 H14 120.0 . . ?
C14 C15 C16 120.9(5) . . ?
C14 C15 H15 119.5 . . ?
C16 C15 H15 119.5 . . ?
C11 C16 C15 119.8(5) . . ?
C11 C16 H16 120.1 . . ?
C15 C16 H16 120.1 . . ?
C22 C17 C18 118.4(4) . . ?
C22 C17 P1 122.5(4) . . ?
C18 C17 P1 119.1(4) . . ?
C19 C18 C17 120.2(5) . . ?
C19 C18 H18 119.9 . . ?
C17 C18 H18 119.9 . . ?
C20 C19 C18 120.0(6) . . ?
C20 C19 H19 120.0 . . ?
C18 C19 H19 120.0 . . ?
C19 C20 C21 120.0(5) . . ?
C19 C20 H20 120.0 . . ?
C21 C20 H20 120.0 . . ?
C22 C21 C20 120.7(6) . . ?
C22 C21 H21 119.6 . . ?
C20 C21 H21 119.6 . . ?
C21 C22 C17 120.5(5) . . ?
C21 C22 H22 119.7 . . ?
C17 C22 H22 119.7 . . ?

loop_
_geom_bond_atom_site_label_1
_geom_bond_atom_site_label_2
_geom_bond_distance
_geom_bond_site_symmetry_2
_geom_bond_publ_flag
Au P1 2.2689(12) . ?
Au S1 2.3179(13) . ?
S1 C1 1.763(5) . ?
P1 C17 1.816(4) . ?
P1 C11 1.823(4) . ?
P1 C9 1.821(4) . ?
O1 C1 1.375(5) . ?
O1 C8 1.456(7) . ?
N1 C1 1.265(6) . ?
N1 C2 1.423(6) . ?
C2 C3 1.391(7) . ?
C2 C7 1.389(7) . ?
C3 C4 1.387(7) . ?
C3 H3 0.9400 . ?
C4 C5 1.386(7) . ?
C4 H4 0.9400 . ?
C5 C6 1.386(8) . ?
C5 C5' 1.523(7) . ?
C6 C7 1.397(7) . ?
C6 H6 0.9400 . ?
C7 H7 0.9400 . ?
C5' H5'1 0.9700 . ?
C5' H5'2 0.9700 . ?
C5' H5'3 0.9700 . ?
C8 C8A 1.499(8) . ?
C8 H8A 0.9800 . ?
C8 H8B 0.9800 . ?
C8A H8A1 0.9700 . ?
C8A H8A2 0.9700 . ?
C8A H8A3 0.9700 . ?
C9 C10 1.533(6) . ?
C9 H9A 0.9800 . ?
C9 H9B 0.9800 . ?
C10 C10 1.536(8) 3_655 ?
C10 H10A 0.9800 . ?
C10 H10B 0.9800 . ?
C11 C16 1.387(6) . ?
C11 C12 1.405(7) . ?
C12 C13 1.380(7) . ?
C12 H12 0.9400 . ?
C13 C14 1.374(7) . ?
C13 H13 0.9400 . ?
C14 C15 1.370(8) . ?
C14 H14 0.9400 . ?
C15 C16 1.384(7) . ?
C15 H15 0.9400 . ?
C16 H16 0.9400 . ?
C17 C22 1.391(7) . ?
C17 C18 1.394(7) . ?
C18 C19 1.390(8) . ?
C18 H18 0.9400 . ?
C19 C20 1.372(9) . ?
C19 H19 0.9400 . ?
C20 C21 1.368(9) . ?
C20 H20 0.9400 . ?
C21 C22 1.372(8) . ?
C21 H21 0.9400 . ?
C22 H22 0.9400 . ?

loop_
_geom_torsion_atom_site_label_1
_geom_torsion_atom_site_label_2
_geom_torsion_atom_site_label_3
_geom_torsion_atom_site_label_4
_geom_torsion
_geom_torsion_site_symmetry_1
_geom_torsion_site_symmetry_2
_geom_torsion_site_symmetry_3
_geom_torsion_site_symmetry_4
_geom_torsion_publ_flag
P1 Au S1 C1 -43.8(4) . . . . ?
S1 Au P1 C17 50.5(4) . . . . ?
S1 Au P1 C11 -66.1(4) . . . . ?
S1 Au P1 C9 174.4(3) . . . . ?
C2 N1 C1 O1 -177.1(4) . . . . ?
C2 N1 C1 S1 3.9(7) . . . . ?
C8 O1 C1 N1 -2.2(7) . . . . ?
C8 O1 C1 S1 177.0(4) . . . . ?
Au S1 C1 N1 169.9(4) . . . . ?
Au S1 C1 O1 -9.1(4) . . . . ?
C1 N1 C2 C3 -121.2(5) . . . . ?
C1 N1 C2 C7 65.2(7) . . . . ?
C7 C2 C3 C4 -1.3(7) . . . . ?
N1 C2 C3 C4 -175.1(4) . . . . ?
C2 C3 C4 C5 1.1(8) . . . . ?
C3 C4 C5 C6 -0.8(8) . . . . ?
C3 C4 C5 C5' -179.9(5) . . . . ?
C4 C5 C6 C7 0.7(8) . . . . ?
C5' C5 C6 C7 179.8(6) . . . . ?
C5 C6 C7 C2 -0.9(8) . . . . ?
C3 C2 C7 C6 1.2(7) . . . . ?
N1 C2 C7 C6 174.7(5) . . . . ?
C1 O1 C8 C8A -80.8(6) . . . . ?
C17 P1 C9 C10 77.6(4) . . . . ?
C11 P1 C9 C10 -171.7(3) . . . . ?
Au P1 C9 C10 -47.3(4) . . . . ?
P1 C9 C10 C10 172.4(4) . . . 3_655 ?
C17 P1 C11 C16 -1.8(5) . . . . ?
C9 P1 C11 C16 -114.6(4) . . . . ?
Au P1 C11 C16 117.6(4) . . . . ?
C17 P1 C11 C12 -179.8(4) . . . . ?
C9 P1 C11 C12 67.5(4) . . . . ?
Au P1 C11 C12 -60.4(4) . . . . ?
C16 C11 C12 C13 2.9(8) . . . . ?
P1 C11 C12 C13 -179.0(4) . . . . ?
C11 C12 C13 C14 -2.0(8) . . . . ?
C12 C13 C14 C15 -0.2(8) . . . . ?
C13 C14 C15 C16 1.3(9) . . . . ?
C12 C11 C16 C15 -1.8(7) . . . . ?
P1 C11 C16 C15 -179.7(4) . . . . ?
C14 C15 C16 C11 -0.4(8) . . . . ?
C11 P1 C17 C22 -81.6(4) . . . . ?
C9 P1 C17 C22 27.6(5) . . . . ?
Au P1 C17 C22 157.2(4) . . . . ?
C11 P1 C17 C18 98.0(4) . . . . ?
C9 P1 C17 C18 -152.8(4) . . . . ?
Au P1 C17 C18 -23.2(4) . . . . ?
C22 C17 C18 C19 2.4(8) . . . . ?
P1 C17 C18 C19 -177.2(4) . . . . ?
C17 C18 C19 C20 -2.3(9) . . . . ?
C18 C19 C20 C21 1.2(10) . . . . ?
C19 C20 C21 C22 -0.2(10) . . . . ?
C20 C21 C22 C17 0.4(10) . . . . ?
C18 C17 C22 C21 -1.5(8) . . . . ?
P1 C17 C22 C21 178.2(5) . . . . ?
